data_7220549
loop_
_publ_author_name
'Bao, Yan-Ru'
'Chen, Guo-Dong'
'Gao, Hao'
'He, Rong-Rong'
'Wu, Yue-Hua'
'Li, Xiao-Xia'
'Hu, Dan'
'Wang, Chuan-Xi'
'Liu, Xing-Zhong'
'Li, Yan'
'Yao, Xin-Sheng'

_publ_section_title
;
 4,5-seco-Probotryenols A--C, a new type of sesquiterpenoids from
 Stachybotrys bisbyi
;
_journal_issue 57
_journal_name_full 'RSC Adv.'
_journal_page_first 46252
_journal_paper_doi 10.1039/C5RA07122D
_journal_volume 5
_journal_year 2015
_chemical_absolute_configuration ad
_chemical_formula_moiety 'C15 H22 O3'
_chemical_formula_sum 'C15 H22 O3'
_chemical_formula_weight 250.33
_chemical_name_common 12-hydroxydehydrobotrydienol
_chemical_name_systematic
;
 ? 
;
_space_group_crystal_system orthorhombic
_space_group_IT_number 19
_space_group_name_Hall 'P 2ac 2ab'
_space_group_name_H-M_alt 'P 21 21 21'
_symmetry_space_group_name_Hall 'P 2ac 2ab'
_symmetry_space_group_name_H-M 'P 21 21 21'
_atom_sites_solution_hydrogens geom
_atom_sites_solution_primary direct
_atom_sites_solution_secondary difmap
_audit_creation_date 2015-03-23
_audit_creation_method
;
Olex2 1.2
(compiled 2015.01.26 svn.r3150 for OlexSys, GUI svn.r4998)
;
_audit_update_record
;
2015-04-18 deposited with the CCDC.
2015-05-14 downloaded from the CCDC.
;
_cell_angle_alpha 90.00
_cell_angle_beta 90.00
_cell_angle_gamma 90.00
_cell_formula_units_Z 4
_cell_length_a 9.13361(13)
_cell_length_b 10.68806(14)
_cell_length_c 13.75024(19)
_cell_measurement_reflns_used 9548
_cell_measurement_temperature 173.0
_cell_measurement_theta_max 62.8610
_cell_measurement_theta_min 4.8610
_cell_volume 1342.31(3)
_computing_cell_refinement
;
CrysAlisPro, Agilent Technologies,
Version 1.171.37.31 (release 14-01-2014 CrysAlis171 .NET)
(compiled Jan 14 2014,18:38:05)
;
_computing_data_collection
;
CrysAlisPro, Agilent Technologies,
Version 1.171.37.31 (release 14-01-2014 CrysAlis171 .NET)
(compiled Jan 14 2014,18:38:05)
;
_computing_data_reduction
;
CrysAlisPro, Agilent Technologies,
Version 1.171.37.31 (release 14-01-2014 CrysAlis171 .NET)
(compiled Jan 14 2014,18:38:05)
;
_computing_molecular_graphics 'Olex2 (Dolomanov et al., 2009)'
_computing_publication_material 'Olex2 (Dolomanov et al., 2009)'
_computing_structure_refinement 'ShelXL (Sheldrick, 2008)'
_computing_structure_solution 'SHELXS-97 (Sheldrick, 1990)'
_diffrn_ambient_temperature 173.0
_diffrn_detector 'CCD plate'
_diffrn_detector_area_resol_mean 16.0288
_diffrn_detector_type Sapphire3
_diffrn_measured_fraction_theta_full 0.999
_diffrn_measured_fraction_theta_max 1.000
_diffrn_measurement_details
;
  1 omega -109.00  -57.00   1.0000    1.0000
omega____ theta____ kappa____ phi______ frames
    -      -33.1184 -178.0000   90.0000 52

  2 omega  -40.00  106.00   1.0000    1.0000
omega____ theta____ kappa____ phi______ frames
    -       33.1184    0.0000   90.0000 146

  3 omega   19.00   83.00   1.0000    1.0350
omega____ theta____ kappa____ phi______ frames
    -       90.5000  -94.0000  -60.0000 64

  4 omega   61.00  163.00   1.0000    1.0350
omega____ theta____ kappa____ phi______ frames
    -       90.5000   30.0000   30.0000 102

  5 omega   18.00   90.00   1.0000    1.0350
omega____ theta____ kappa____ phi______ frames
    -       90.5000 -111.0000 -150.0000 72

  6 omega   18.00   69.00   1.0000    1.0350
omega____ theta____ kappa____ phi______ frames
    -       90.5000  -30.0000   60.0000 51

  7 omega   79.00  163.00   1.0000    1.0350
omega____ theta____ kappa____ phi______ frames
    -       90.5000  111.0000  -60.0000 84

  8 omega   19.00   77.00   1.0000    1.0350
omega____ theta____ kappa____ phi______ frames
    -       90.5000  -45.0000   90.0000 58

  9 omega   18.00   69.00   1.0000    1.0350
omega____ theta____ kappa____ phi______ frames
    -       90.5000  -30.0000 -150.0000 51

 10 omega   20.00   83.00   1.0000    1.0350
omega____ theta____ kappa____ phi______ frames
    -       90.5000  -50.0000 -105.0000 63

 11 omega   35.00  134.00   1.0000    1.0350
omega____ theta____ kappa____ phi______ frames
    -       90.5000  178.0000 -120.0000 99

 12 omega   19.00   77.00   1.0000    1.0350
omega____ theta____ kappa____ phi______ frames
    -       90.5000  -45.0000  150.0000 58

 13 omega   60.00  161.00   1.0000    1.0350
omega____ theta____ kappa____ phi______ frames
    -       90.5000   77.0000 -180.0000 101

 14 omega   19.00   83.00   1.0000    1.0350
omega____ theta____ kappa____ phi______ frames
    -       90.5000  -94.0000  -90.0000 64

 15 omega   18.00   69.00   1.0000    1.0350
omega____ theta____ kappa____ phi______ frames
    -       90.5000  -30.0000   90.0000 51

 16 omega   19.00   77.00   1.0000    1.0350
omega____ theta____ kappa____ phi______ frames
    -       90.5000  -45.0000 -180.0000 58

 17 omega   19.00   77.00   1.0000    1.0350
omega____ theta____ kappa____ phi______ frames
    -       90.5000  -45.0000    0.0000 58

 18 omega   18.00   90.00   1.0000    1.0350
omega____ theta____ kappa____ phi______ frames
    -       90.5000 -111.0000  -90.0000 72

 19 omega   22.00   96.00   1.0000    1.0350
omega____ theta____ kappa____ phi______ frames
    -       90.5000  -57.0000   -8.7169 74

 20 omega   69.00  159.00   1.0000    1.0350
omega____ theta____ kappa____ phi______ frames
    -       90.5000   61.0000  -30.0000 90

 21 omega   19.00   77.00   1.0000    1.0350
omega____ theta____ kappa____ phi______ frames
    -       90.5000  -45.0000   30.0000 58

 22 omega   13.00  102.00   1.0000    1.0000
omega____ theta____ kappa____ phi______ frames
    -       33.1184   57.0000  150.0000 89

 23 omega   25.00   51.00   1.0000    2.5000
omega____ theta____ kappa____ phi______ frames
    -       90.5000  -45.0000   60.0000 26

 24 omega  108.00  144.00   1.0000    2.5000
omega____ theta____ kappa____ phi______ frames
    -       90.5000   45.0000   60.0000 36

 25 omega -109.00  -57.00   1.0000    1.0000
omega____ theta____ kappa____ phi______ frames
    -      -33.3684 -178.0000 -150.0000 52

 26 omega -109.00  -57.00   1.0000    1.0000
omega____ theta____ kappa____ phi______ frames
    -      -33.3684 -178.0000  -60.0000 52

 27 omega    3.00  104.00   1.0000    1.0000
omega____ theta____ kappa____ phi______ frames
    -       33.3684   77.0000 -120.0000 101

 28 omega   60.00  161.00   1.0000    1.0000
omega____ theta____ kappa____ phi______ frames
    -       90.5000   77.0000   60.0000 101

 29 omega   60.00  161.00   1.0000    1.0000
omega____ theta____ kappa____ phi______ frames
    -       90.5000   77.0000   90.0000 101

 30 omega   18.00   90.00   1.0000    1.0000
omega____ theta____ kappa____ phi______ frames
    -       90.5000 -111.0000   30.0000 72

 31 omega   67.00  162.00   1.0000    1.0000
omega____ theta____ kappa____ phi______ frames
    -       90.5000   45.0000  -90.0000 95

 32 omega   60.00  161.00   1.0000    1.0000
omega____ theta____ kappa____ phi______ frames
    -       90.5000   77.0000 -150.0000 101

 33 omega   60.00  161.00   1.0000    1.0000
omega____ theta____ kappa____ phi______ frames
    -       90.5000   77.0000  -90.0000 101

 34 omega   60.00  161.00   1.0000    1.0000
omega____ theta____ kappa____ phi______ frames
    -       90.5000   77.0000   30.0000 101

 35 omega   60.00   87.00   1.0000    1.0000
omega____ theta____ kappa____ phi______ frames
    -       90.5000   77.0000 -120.0000 27

 36 omega   60.00  161.00   1.0000    1.0000
omega____ theta____ kappa____ phi______ frames
    -       90.5000   77.0000  -60.0000 101

 37 omega   60.00  161.00   1.0000    1.0000
omega____ theta____ kappa____ phi______ frames
    -       90.5000   77.0000    0.0000 101

 38 omega   19.00  129.00   1.0000    1.0000
omega____ theta____ kappa____ phi______ frames
    -       90.5000  -93.0000  -13.8993 110

 39 omega   60.00  161.00   1.0000    1.0000
omega____ theta____ kappa____ phi______ frames
    -       90.5000   77.0000  120.0000 101

 40 omega   60.00  161.00   1.0000    1.0000
omega____ theta____ kappa____ phi______ frames
    -       90.5000   77.0000  150.0000 101

 41 omega   69.00  159.00   1.0000    1.0000
omega____ theta____ kappa____ phi______ frames
    -       90.5000   61.0000  120.0000 90
;
_diffrn_measurement_device 'four-circle diffractometer'
_diffrn_measurement_device_type 'Xcalibur, Sapphire3, Gemini ultra'
_diffrn_measurement_method '\w scans'
_diffrn_orient_matrix_UB_11 -0.0873364000
_diffrn_orient_matrix_UB_12 -0.0562663000
_diffrn_orient_matrix_UB_13 0.0853147000
_diffrn_orient_matrix_UB_21 0.0543497000
_diffrn_orient_matrix_UB_22 -0.1316730000
_diffrn_orient_matrix_UB_23 -0.0279120000
_diffrn_orient_matrix_UB_31 0.1335754000
_diffrn_orient_matrix_UB_32 0.0167330000
_diffrn_orient_matrix_UB_33 0.0670943000
_diffrn_radiation_monochromator mirror
_diffrn_radiation_probe x-ray
_diffrn_radiation_type CuK\a
_diffrn_radiation_wavelength 1.54184
_diffrn_reflns_av_R_equivalents 0.0408
_diffrn_reflns_av_unetI/netI 0.0170
_diffrn_reflns_limit_h_max 10
_diffrn_reflns_limit_h_min -10
_diffrn_reflns_limit_k_max 12
_diffrn_reflns_limit_k_min -12
_diffrn_reflns_limit_l_max 15
_diffrn_reflns_limit_l_min -15
_diffrn_reflns_number 21683
_diffrn_reflns_theta_full 62.73
_diffrn_reflns_theta_max 62.73
_diffrn_reflns_theta_min 5.24
_diffrn_source 'sealed X-ray tube'
_diffrn_source_type 'Enhance Ultra (Cu) X-ray Source'
_exptl_absorpt_coefficient_mu 0.678
_exptl_absorpt_correction_T_max 1.00000
_exptl_absorpt_correction_T_min 0.71372
_exptl_absorpt_correction_type multi-scan
_exptl_absorpt_process_details
;
CrysAlisPro, Agilent Technologies,
Version 1.171.37.31 (release 14-01-2014 CrysAlis171 .NET)
(compiled Jan 14 2014,18:38:05)
Empirical absorption correction using spherical harmonics,
 implemented in SCALE3 ABSPACK scaling algorithm.
;
_exptl_crystal_colour colorless
_exptl_crystal_density_diffrn 1.239
_exptl_crystal_density_method 'not measured'
_exptl_crystal_F_000 544
_refine_diff_density_max 0.146
_refine_diff_density_min -0.152
_refine_diff_density_rms 0.045
_refine_ls_abs_structure_details 'Flack H D (1983), Acta Cryst. A39, 876-881'
_refine_ls_abs_structure_Flack 0.07(19)
_refine_ls_extinction_method none
_refine_ls_goodness_of_fit_ref 1.107
_refine_ls_hydrogen_treatment constr
_refine_ls_matrix_type full
_refine_ls_number_parameters 169
_refine_ls_number_reflns 2146
_refine_ls_number_restraints 0
_refine_ls_restrained_S_all 1.107
_refine_ls_R_factor_all 0.0301
_refine_ls_R_factor_gt 0.0290
_refine_ls_shift/su_max 0.000
_refine_ls_shift/su_mean 0.000
_refine_ls_structure_factor_coef Fsqd
_refine_ls_weighting_details 'calc w=1/[\s^2^(Fo^2^)+(0.0440P)^2^+0.1652P] where P=(Fo^2^+2Fc^2^)/3'
_refine_ls_weighting_scheme calc
_refine_ls_wR_factor_gt 0.0728
_refine_ls_wR_factor_ref 0.0738
_reflns_number_gt 2078
_reflns_number_total 2146
_reflns_threshold_expression >2sigma(I)
_cod_data_source_file c5ra07122d2.cif
_cod_data_source_block 12-hydroxydehydrobotrydienol
_cod_database_code 7220549
_reflns_odcompleteness_completeness 97.11
_reflns_odcompleteness_iscentric 1
_reflns_odcompleteness_theta 63.60
_olex2_refinement_description
;
1. Fixed Uiso
 At 1.2 times of:
  All C(H) groups, All C(H,H) groups
 At 1.5 times of:
  All C(H,H,H) groups, All O(H) groups
2.a Secondary CH2 refined with riding coordinates:
 C15(H15A,H15B), C10(H10A,H10B), C12(H12A,H12B), C7(H7A,H7B)
2.b Aromatic/amide H refined with riding coordinates:
 C3(H3A), C4(H4)
2.c Idealised Me refined as rotating group:
 C14(H14A,H14B,H14C), C11(H11A,H11B,H11C), C13(H13A,H13B,H13C)
2.d Idealised tetrahedral OH refined as rotating group:
 O1(H1), O2(H2), O3(H3)
;
_olex2_submission_special_instructions 'No special instructions were received'

loop_
_space_group_symop_id
_space_group_symop_operation_xyz
1 'x, y, z'
2 '-x+1/2, -y, z+1/2'
3 'x+1/2, -y+1/2, -z'
4 '-x, y+1/2, -z+1/2'

loop_
_atom_site_label
_atom_site_type_symbol
_atom_site_fract_x
_atom_site_fract_y
_atom_site_fract_z
_atom_site_U_iso_or_equiv
_atom_site_adp_type
_atom_site_occupancy
_atom_site_calc_flag
_atom_site_refinement_flags_posn
O1 O 0.14132(11) 0.40367(9) 0.42292(8) 0.0316(2) Uani 1 d .
H1 H 0.0720 0.3704 0.3952 0.047 Uiso 1 calc GR
O2 O -0.21263(13) 0.28903(9) 0.49298(8) 0.0372(3) Uani 1 d .
H2 H -0.2549 0.2365 0.5262 0.056 Uiso 1 calc GR
O3 O 0.04958(11) 0.73959(11) 0.16156(8) 0.0368(3) Uani 1 d .
H3 H 0.1099 0.7512 0.1183 0.055 Uiso 1 calc GR
C1 C -0.24654(16) 0.49917(12) 0.43336(10) 0.0220(3) Uani 1 d .
C15 C 0.09043(16) 0.46609(13) 0.50833(10) 0.0269(3) Uani 1 d .
H15A H 0.1733 0.4827 0.5505 0.032 Uiso 1 calc R
H15B H 0.0241 0.4110 0.5430 0.032 Uiso 1 calc R
C5 C -0.11120(14) 0.65372(11) 0.33997(9) 0.0202(3) Uani 1 d .
C6 C 0.03058(15) 0.72809(12) 0.33858(10) 0.0233(3) Uani 1 d .
C9 C -0.12225(14) 0.57480(11) 0.42064(9) 0.0198(3) Uani 1 d .
C2 C -0.35976(16) 0.50451(13) 0.36419(10) 0.0259(3) Uani 1 d .
C3 C -0.34733(15) 0.58752(14) 0.28622(10) 0.0271(3) Uani 1 d .
H3A H -0.4234 0.5929 0.2415 0.033 Uiso 1 calc R
C10 C -0.26358(16) 0.41176(12) 0.51899(10) 0.0254(3) Uani 1 d .
H10A H -0.2076 0.4431 0.5738 0.031 Uiso 1 calc R
H10B H -0.3657 0.4077 0.5381 0.031 Uiso 1 calc R
C12 C 0.12292(16) 0.70238(14) 0.24835(10) 0.0286(3) Uani 1 d .
H12A H 0.2148 0.7473 0.2535 0.034 Uiso 1 calc R
H12B H 0.1450 0.6137 0.2450 0.034 Uiso 1 calc R
C7 C 0.11389(15) 0.67744(13) 0.42811(10) 0.0274(3) Uani 1 d .
H7A H 0.1455 0.7465 0.4688 0.033 Uiso 1 calc R
H7B H 0.2000 0.6317 0.4071 0.033 Uiso 1 calc R
C4 C -0.22499(15) 0.66194(13) 0.27378(10) 0.0246(3) Uani 1 d .
H4 H -0.2192 0.7169 0.2215 0.029 Uiso 1 calc R
C14 C -0.02759(17) 0.65165(14) 0.58475(11) 0.0305(3) Uani 1 d .
H14A H -0.0979 0.6009 0.6185 0.046 Uiso 1 calc GR
H14B H -0.0684 0.7331 0.5731 0.046 Uiso 1 calc GR
H14C H 0.0592 0.6596 0.6237 0.046 Uiso 1 calc GR
C8 C 0.01150(14) 0.58965(12) 0.48692(10) 0.0223(3) Uani 1 d .
C11 C -0.49581(18) 0.42526(17) 0.37257(13) 0.0413(4) Uani 1 d .
H11A H -0.4687 0.3386 0.3766 0.062 Uiso 1 calc GR
H11B H -0.5564 0.4381 0.3164 0.062 Uiso 1 calc GR
H11C H -0.5489 0.4486 0.4300 0.062 Uiso 1 calc GR
C13 C -0.00204(19) 0.86908(13) 0.34628(12) 0.0351(4) Uani 1 d .
H13A H -0.0636 0.8941 0.2931 0.053 Uiso 1 calc GR
H13B H 0.0881 0.9151 0.3439 0.053 Uiso 1 calc GR
H13C H -0.0510 0.8859 0.4066 0.053 Uiso 1 calc GR

loop_
_atom_site_aniso_label
_atom_site_aniso_U_11
_atom_site_aniso_U_22
_atom_site_aniso_U_33
_atom_site_aniso_U_23
_atom_site_aniso_U_13
_atom_site_aniso_U_12
O1 0.0276(5) 0.0308(5) 0.0364(5) -0.0055(5) -0.0033(5) 0.0075(4)
O2 0.0505(7) 0.0204(5) 0.0408(6) 0.0031(5) 0.0236(5) 0.0009(4)
O3 0.0316(6) 0.0509(7) 0.0280(6) 0.0095(5) 0.0050(4) -0.0042(5)
C1 0.0235(7) 0.0193(6) 0.0232(6) -0.0042(5) 0.0044(6) 0.0001(5)
C15 0.0262(7) 0.0272(7) 0.0274(7) 0.0013(6) -0.0026(6) 0.0017(5)
C5 0.0210(6) 0.0181(6) 0.0216(6) -0.0032(5) 0.0023(5) 0.0000(6)
C6 0.0238(7) 0.0194(7) 0.0266(7) 0.0024(5) -0.0006(6) -0.0038(5)
C9 0.0201(6) 0.0174(6) 0.0220(6) -0.0029(5) 0.0017(6) 0.0015(5)
C2 0.0231(7) 0.0287(7) 0.0259(7) -0.0068(6) 0.0033(6) -0.0028(6)
C3 0.0217(7) 0.0356(8) 0.0241(7) -0.0045(6) -0.0035(6) 0.0003(6)
C10 0.0282(7) 0.0215(6) 0.0265(7) -0.0027(6) 0.0086(6) -0.0008(6)
C12 0.0258(7) 0.0286(7) 0.0313(7) 0.0026(6) 0.0027(6) -0.0046(6)
C7 0.0228(7) 0.0280(7) 0.0314(7) 0.0009(6) -0.0046(6) -0.0062(6)
C4 0.0279(7) 0.0248(6) 0.0210(6) 0.0010(5) 0.0003(6) 0.0027(6)
C14 0.0330(8) 0.0302(7) 0.0281(7) -0.0054(6) -0.0034(7) -0.0024(6)
C8 0.0223(6) 0.0212(6) 0.0232(6) 0.0006(5) -0.0026(6) -0.0002(5)
C11 0.0307(8) 0.0533(10) 0.0398(9) -0.0037(8) 0.0017(7) -0.0138(8)
C13 0.0425(9) 0.0198(7) 0.0431(9) -0.0018(6) -0.0013(7) -0.0039(6)

loop_
_atom_type_symbol
_atom_type_description
_atom_type_scat_dispersion_real
_atom_type_scat_dispersion_imag
_atom_type_scat_source
C C 0.0181 0.0091 'International Tables Vol C Tables 4.2.6.8 and 6.1.1.4'
H H 0.0000 0.0000 'International Tables Vol C Tables 4.2.6.8 and 6.1.1.4'
O O 0.0492 0.0322 'International Tables Vol C Tables 4.2.6.8 and 6.1.1.4'

loop_
_geom_angle_atom_site_label_1
_geom_angle_atom_site_label_2
_geom_angle_atom_site_label_3
_geom_angle
C9 C1 C2 119.13(12)
C9 C1 C10 122.42(12)
C2 C1 C10 118.45(12)
O1 C15 C8 113.42(11)
C9 C5 C6 112.79(11)
C4 C5 C6 126.75(12)
C4 C5 C9 120.40(12)
C5 C6 C12 112.78(11)
C5 C6 C7 103.08(10)
C5 C6 C13 110.26(12)
C12 C6 C7 108.22(11)
C12 C6 C13 109.83(12)
C13 C6 C7 112.55(12)
C1 C9 C8 129.04(12)
C5 C9 C1 120.31(12)
C5 C9 C8 110.61(11)
C1 C2 C11 122.10(13)
C3 C2 C1 119.04(13)
C3 C2 C11 118.85(13)
C4 C3 C2 121.76(13)
O2 C10 C1 109.70(11)
O3 C12 C6 111.78(11)
C6 C7 C8 109.28(10)
C3 C4 C5 119.28(12)
C15 C8 C7 109.72(11)
C15 C8 C14 108.16(11)
C9 C8 C15 113.57(11)
C9 C8 C7 103.48(10)
C9 C8 C14 112.27(11)
C14 C8 C7 109.53(11)

loop_
_geom_bond_atom_site_label_1
_geom_bond_atom_site_label_2
_geom_bond_distance
O1 C15 1.4284(18)
O2 C10 1.4371(16)
O3 C12 1.4251(18)
C1 C9 1.4046(19)
C1 C2 1.406(2)
C1 C10 1.5111(19)
C15 C8 1.5331(19)
C5 C6 1.5196(18)
C5 C9 1.3971(18)
C5 C4 1.3843(19)
C6 C12 1.525(2)
C6 C7 1.5451(19)
C6 C13 1.5397(19)
C9 C8 1.5324(18)
C2 C3 1.396(2)
C2 C11 1.508(2)
C3 C4 1.382(2)
C7 C8 1.5521(19)
C14 C8 1.5415(19)
